data_7239418
loop_
_publ_author_name
'Akula, Ramulu'
'Ibrahim, Hasim'

_publ_section_title
;
 Tosyl cyanide as a C-sulfinylating agent: 3-sulfinylation of
 4-hydroxycoumarins and related heterocycles
;
_journal_issue 48
_journal_name_full 'RSC Advances'
_journal_page_first 25719
_journal_paper_doi 10.1039/c3ra45987j
_journal_volume 3
_journal_year 2013
_chemical_formula_moiety 'C17 H14 O4 S'
_chemical_formula_sum 'C17 H14 O4 S'
_chemical_formula_weight 314.34
_space_group_IT_number 14
_space_group_name_Hall '-P 2ybc'
_space_group_name_H-M_alt 'P 1 21/c 1'
_symmetry_cell_setting monoclinic
_symmetry_space_group_name_Hall '-P 2ybc'
_symmetry_space_group_name_H-M 'P 1 21/c 1'
_atom_sites_solution_hydrogens geom
_atom_sites_solution_primary direct
_atom_sites_solution_secondary difmap
_audit_creation_method SHELXL-97
_cell_angle_alpha 90.00
_cell_angle_beta 114.959(5)
_cell_angle_gamma 90.00
_cell_formula_units_Z 4
_cell_length_a 14.2101(6)
_cell_length_b 7.1147(2)
_cell_length_c 15.2952(7)
_cell_measurement_reflns_used 13566
_cell_measurement_temperature 100(2)
_cell_measurement_theta_max 76.8776
_cell_measurement_theta_min 3.4278
_cell_volume 1401.94(11)
_computing_cell_refinement
; 
CrysAlisPro, Oxford Diffraction Ltd., 
Version 1.171.34.36 (release 02-08-2010 CrysAlis171 .NET) 
(compiled Aug  2 2010,13:00:58) 
;
_computing_data_collection
; 
CrysAlisPro, Oxford Diffraction Ltd., 
Version 1.171.34.36 (release 02-08-2010 CrysAlis171 .NET) 
(compiled Aug  2 2010,13:00:58) 
;
_computing_data_reduction
; 
CrysAlisPro, Oxford Diffraction Ltd., 
Version 1.171.34.36 (release 02-08-2010 CrysAlis171 .NET) 
(compiled Aug  2 2010,13:00:58) 
;
_computing_structure_refinement 'SHELXL-97 (Sheldrick, 2008)'
_computing_structure_solution 'SHELXS-97 (Sheldrick, 2008)'
_diffrn_ambient_temperature 100(2)
_diffrn_detector_area_resol_mean 10.3196
_diffrn_measured_fraction_theta_full 0.956
_diffrn_measured_fraction_theta_max 0.956
_diffrn_measurement_device_type 'SuperNova, Dual, Cu at zero, Atlas'
_diffrn_measurement_method '\w scans'
_diffrn_radiation_monochromator mirror
_diffrn_radiation_source 'SuperNova (Cu) X-ray Source'
_diffrn_radiation_type CuK\a
_diffrn_radiation_wavelength 1.54184
_diffrn_reflns_av_R_equivalents 0.0209
_diffrn_reflns_av_sigmaI/netI 0.0114
_diffrn_reflns_limit_h_max 17
_diffrn_reflns_limit_h_min -17
_diffrn_reflns_limit_k_max 8
_diffrn_reflns_limit_k_min -8
_diffrn_reflns_limit_l_max 13
_diffrn_reflns_limit_l_min -17
_diffrn_reflns_number 16011
_diffrn_reflns_theta_full 77.01
_diffrn_reflns_theta_max 77.01
_diffrn_reflns_theta_min 3.43
_exptl_absorpt_coefficient_mu 2.204
_exptl_absorpt_correction_T_max 0.904
_exptl_absorpt_correction_T_min 0.744
_exptl_absorpt_correction_type analytical
_exptl_absorpt_process_details
; 
CrysAlisPro, Oxford Diffraction Ltd., 
Version 1.171.34.36 (release 02-08-2010 CrysAlis171 .NET) 
(compiled Aug  2 2010,13:00:58) 
Analytical numeric absorption correction using a multifaceted crystal
model based on expressions derived by R.C. Clark & J.S. Reid.
(Clark, R. C. & Reid, J. S. (1995). Acta Cryst. A51, 887-897)
;
_exptl_crystal_colour colourless
_exptl_crystal_density_diffrn 1.489
_exptl_crystal_density_method 'not measured'
_exptl_crystal_description plate
_exptl_crystal_F_000 656
_exptl_crystal_size_max 0.1946
_exptl_crystal_size_mid 0.1512
_exptl_crystal_size_min 0.0507
_refine_diff_density_max 0.267
_refine_diff_density_min -0.392
_refine_diff_density_rms 0.052
_refine_ls_extinction_method none
_refine_ls_goodness_of_fit_ref 1.060
_refine_ls_hydrogen_treatment constr
_refine_ls_matrix_type full
_refine_ls_number_parameters 202
_refine_ls_number_reflns 2820
_refine_ls_number_restraints 0
_refine_ls_restrained_S_all 1.060
_refine_ls_R_factor_all 0.0305
_refine_ls_R_factor_gt 0.0302
_refine_ls_shift/su_max 0.002
_refine_ls_shift/su_mean 0.000
_refine_ls_structure_factor_coef Fsqd
_refine_ls_weighting_details 'calc w=1/[\s^2^(Fo^2^)+(0.0467P)^2^+0.6866P] where P=(Fo^2^+2Fc^2^)/3'
_refine_ls_weighting_scheme calc
_refine_ls_wR_factor_gt 0.0820
_refine_ls_wR_factor_ref 0.0824
_reflns_number_gt 2765
_reflns_number_total 2820
_reflns_threshold_expression I>2\s(I)
_cod_data_source_file c3ra45987j.txt
_cod_data_source_block c:\data\has27\rechnung\has27
_cod_original_cell_volume 1401.94(10)
_cod_original_sg_symbol_H-M 'P 21/c'
_cod_database_code 7239418

loop_
_symmetry_equiv_pos_as_xyz
'x, y, z'
'-x, y+1/2, -z+1/2'
'-x, -y, -z'
'x, -y-1/2, z-1/2'

loop_
_atom_site_label
_atom_site_type_symbol
_atom_site_fract_x
_atom_site_fract_y
_atom_site_fract_z
_atom_site_U_iso_or_equiv
_atom_site_adp_type
_atom_site_occupancy
_atom_site_symmetry_multiplicity
_atom_site_calc_flag
_atom_site_refinement_flags
C1 C 0.07731(9) 0.71318(18) 0.19600(9) 0.0188(3) Uani 1 1 d .
H1 H 0.0472 0.7996 0.2241 0.023 Uiso 1 1 calc R
C2 C 0.02787(10) 0.54400(17) 0.15768(9) 0.0187(3) Uani 1 1 d .
H2 H -0.0365 0.5155 0.1596 0.022 Uiso 1 1 calc R
C3 C 0.07148(9) 0.41577(18) 0.11648(9) 0.0182(3) Uani 1 1 d .
C7 C 0.01825(10) 0.23167(18) 0.07675(10) 0.0234(3) Uani 1 1 d .
H7A H 0.0573 0.1631 0.0473 0.035 Uiso 1 1 calc R
H7B H -0.0523 0.2558 0.0280 0.035 Uiso 1 1 calc R
H7C H 0.0152 0.1564 0.1291 0.035 Uiso 1 1 calc R
C4 C 0.16460(10) 0.46318(17) 0.11151(10) 0.0194(3) Uani 1 1 d .
H4 H 0.1942 0.3783 0.0821 0.023 Uiso 1 1 calc R
C5 C 0.21471(9) 0.63173(18) 0.14866(9) 0.0184(3) Uani 1 1 d .
H5 H 0.2775 0.6632 0.1442 0.022 Uiso 1 1 calc R
C6 C 0.17122(9) 0.75387(17) 0.19254(9) 0.0158(2) Uani 1 1 d .
S S 0.23505(2) 0.96952(4) 0.24505(2) 0.01595(10) Uani 1 1 d .
O1 O 0.29182(7) 1.03291(12) 0.18530(7) 0.0206(2) Uani 1 1 d .
C8 C 0.33508(9) 0.87694(16) 0.35225(9) 0.0153(2) Uani 1 1 d .
C9 C 0.30623(9) 0.84870(16) 0.43074(9) 0.0162(2) Uani 1 1 d .
O2 O 0.22006(7) 0.87558(13) 0.42646(7) 0.0215(2) Uani 1 1 d .
O3 O 0.38199(6) 0.78619(12) 0.51690(6) 0.01684(19) Uani 1 1 d .
C10 C 0.48109(9) 0.74684(17) 0.52626(9) 0.0155(2) Uani 1 1 d .
C11 C 0.55131(10) 0.67993(17) 0.61515(9) 0.0182(3) Uani 1 1 d .
H11 H 0.5313 0.6637 0.6666 0.022 Uiso 1 1 calc R
C12 C 0.65143(10) 0.63726(17) 0.62723(9) 0.0185(3) Uani 1 1 d .
H12 H 0.6998 0.5914 0.6879 0.022 Uiso 1 1 calc R
C13 C 0.68334(9) 0.65962(16) 0.55303(9) 0.0172(3) Uani 1 1 d .
C17 C 0.79277(9) 0.61196(19) 0.56830(10) 0.0222(3) Uani 1 1 d .
H17A H 0.7912 0.5467 0.5113 0.033 Uiso 1 1 calc R
H17B H 0.8248 0.5304 0.6249 0.033 Uiso 1 1 calc R
H17C H 0.8334 0.7279 0.5787 0.033 Uiso 1 1 calc R
C14 C 0.61203(9) 0.72878(17) 0.46494(9) 0.0162(2) Uani 1 1 d .
H14 H 0.6323 0.7461 0.4137 0.019 Uiso 1 1 calc R
C15 C 0.51041(9) 0.77325(16) 0.45091(9) 0.0149(2) Uani 1 1 d .
C16 C 0.43337(9) 0.84428(16) 0.36013(9) 0.0155(2) Uani 1 1 d .
O4 O 0.46291(7) 0.87378(14) 0.28988(7) 0.0213(2) Uani 1 1 d .
H1O4 H 0.4144 0.9252 0.2431 0.032 Uiso 1 1 calc R

loop_
_atom_site_aniso_label
_atom_site_aniso_U_11
_atom_site_aniso_U_22
_atom_site_aniso_U_33
_atom_site_aniso_U_23
_atom_site_aniso_U_13
_atom_site_aniso_U_12
C1 0.0181(6) 0.0192(6) 0.0188(6) -0.0002(5) 0.0076(5) 0.0016(5)
C2 0.0164(6) 0.0201(6) 0.0186(6) 0.0025(5) 0.0064(5) -0.0013(5)
C3 0.0190(6) 0.0169(6) 0.0141(6) 0.0027(4) 0.0023(5) -0.0001(5)
C7 0.0233(6) 0.0181(6) 0.0230(7) 0.0005(5) 0.0040(5) -0.0022(5)
C4 0.0191(6) 0.0196(6) 0.0176(6) -0.0013(5) 0.0059(5) 0.0023(5)
C5 0.0153(5) 0.0209(6) 0.0172(6) 0.0000(5) 0.0050(5) 0.0005(5)
C6 0.0154(5) 0.0146(5) 0.0138(6) 0.0011(4) 0.0028(4) 0.0000(4)
S 0.01467(16) 0.01423(17) 0.01638(17) 0.00065(10) 0.00406(12) 0.00056(10)
O1 0.0194(4) 0.0210(5) 0.0195(5) 0.0050(3) 0.0062(4) -0.0017(3)
C8 0.0147(5) 0.0132(5) 0.0155(6) -0.0003(4) 0.0041(4) -0.0005(4)
C9 0.0164(6) 0.0125(5) 0.0184(6) -0.0020(4) 0.0060(5) -0.0015(4)
O2 0.0173(4) 0.0244(5) 0.0250(5) 0.0005(4) 0.0111(4) 0.0013(3)
O3 0.0166(4) 0.0186(4) 0.0166(5) 0.0004(3) 0.0083(3) 0.0001(3)
C10 0.0156(5) 0.0119(5) 0.0192(6) -0.0021(4) 0.0076(5) -0.0019(4)
C11 0.0224(6) 0.0153(6) 0.0166(6) -0.0002(4) 0.0079(5) -0.0027(5)
C12 0.0202(6) 0.0133(5) 0.0166(6) 0.0015(4) 0.0027(5) -0.0019(4)
C13 0.0161(6) 0.0117(5) 0.0206(6) -0.0008(4) 0.0046(5) -0.0019(4)
C17 0.0162(6) 0.0226(6) 0.0245(7) 0.0038(5) 0.0053(5) 0.0019(5)
C14 0.0165(5) 0.0142(6) 0.0175(6) -0.0006(4) 0.0068(5) -0.0017(4)
C15 0.0162(5) 0.0117(5) 0.0159(6) -0.0013(4) 0.0058(4) -0.0014(4)
C16 0.0175(6) 0.0135(5) 0.0156(6) -0.0017(4) 0.0072(5) -0.0017(4)
O4 0.0179(4) 0.0307(5) 0.0160(5) 0.0054(4) 0.0080(3) 0.0043(4)

loop_
_atom_type_symbol
_atom_type_description
_atom_type_scat_dispersion_real
_atom_type_scat_dispersion_imag
_atom_type_scat_source
C C 0.0181 0.0091 'International Tables Vol C Tables 4.2.6.8 and 6.1.1.4'
H H 0.0000 0.0000 'International Tables Vol C Tables 4.2.6.8 and 6.1.1.4'
O O 0.0492 0.0322 'International Tables Vol C Tables 4.2.6.8 and 6.1.1.4'
S S 0.3331 0.5567 'International Tables Vol C Tables 4.2.6.8 and 6.1.1.4'

loop_
_geom_angle_atom_site_label_1
_geom_angle_atom_site_label_2
_geom_angle_atom_site_label_3
_geom_angle
C6 C1 C2 119.13(12)
C6 C1 H1 120.4
C2 C1 H1 120.4
C1 C2 C3 120.96(12)
C1 C2 H2 119.5
C3 C2 H2 119.5
C2 C3 C4 118.57(12)
C2 C3 C7 120.53(12)
C4 C3 C7 120.89(12)
C3 C7 H7A 109.5
C3 C7 H7B 109.5
H7A C7 H7B 109.5
C3 C7 H7C 109.5
H7A C7 H7C 109.5
H7B C7 H7C 109.5
C5 C4 C3 121.32(12)
C5 C4 H4 119.3
C3 C4 H4 119.3
C4 C5 C6 118.77(11)
C4 C5 H5 120.6
C6 C5 H5 120.6
C1 C6 C5 121.18(11)
C1 C6 S 118.34(10)
C5 C6 S 120.48(9)
O1 S C8 104.07(5)
O1 S C6 106.34(6)
C8 S C6 98.76(5)
C16 C8 C9 122.84(11)
C16 C8 S 122.10(10)
C9 C8 S 114.98(9)
O2 C9 O3 117.79(11)
O2 C9 C8 124.75(12)
O3 C9 C8 117.46(10)
C9 O3 C10 121.02(10)
O3 C10 C11 116.80(11)
O3 C10 C15 122.26(11)
C11 C10 C15 120.94(11)
C10 C11 C12 118.56(12)
C10 C11 H11 120.7
C12 C11 H11 120.7
C11 C12 C13 122.16(11)
C11 C12 H12 118.9
C13 C12 H12 118.9
C14 C13 C12 118.28(11)
C14 C13 C17 120.76(11)
C12 C13 C17 120.96(11)
C13 C17 H17A 109.5
C13 C17 H17B 109.5
H17A C17 H17B 109.5
C13 C17 H17C 109.5
H17A C17 H17C 109.5
H17B C17 H17C 109.5
C13 C14 C15 120.69(11)
C13 C14 H14 119.7
C15 C14 H14 119.7
C10 C15 C14 119.37(11)
C10 C15 C16 118.08(11)
C14 C15 C16 122.55(11)
O4 C16 C8 124.18(11)
O4 C16 C15 117.55(10)
C8 C16 C15 118.27(11)
C16 O4 H1O4 109.5

loop_
_geom_bond_atom_site_label_1
_geom_bond_atom_site_label_2
_geom_bond_distance
C1 C6 1.3881(17)
C1 C2 1.3923(18)
C1 H1 0.9500
C2 C3 1.3940(18)
C2 H2 0.9500
C3 C4 1.3984(18)
C3 C7 1.5064(17)
C7 H7A 0.9800
C7 H7B 0.9800
C7 H7C 0.9800
C4 C5 1.3880(18)
C4 H4 0.9500
C5 C6 1.3920(17)
C5 H5 0.9500
C6 S 1.7909(12)
S O1 1.5204(9)
S C8 1.7821(12)
C8 C16 1.3701(16)
C8 C9 1.4371(18)
C9 O2 1.2135(15)
C9 O3 1.3770(15)
O3 C10 1.3826(14)
C10 C11 1.3877(17)
C10 C15 1.3938(18)
C11 C12 1.3888(18)
C11 H11 0.9500
C12 C13 1.3976(19)
C12 H12 0.9500
C13 C14 1.3899(17)
C13 C17 1.5103(16)
C17 H17A 0.9800
C17 H17B 0.9800
C17 H17C 0.9800
C14 C15 1.4034(16)
C14 H14 0.9500
C15 C16 1.4487(16)
C16 O4 1.3250(15)
O4 H1O4 0.8400

loop_
_geom_hbond_atom_site_label_D
_geom_hbond_atom_site_label_H
_geom_hbond_atom_site_label_A
_geom_hbond_distance_DH
_geom_hbond_distance_HA
_geom_hbond_distance_DA
_geom_hbond_angle_DHA
O4 H1O4 O1 0.84 1.76 2.5435(12) 154.1

loop_
_geom_torsion_atom_site_label_1
_geom_torsion_atom_site_label_2
_geom_torsion_atom_site_label_3
_geom_torsion_atom_site_label_4
_geom_torsion
C6 C1 C2 C3 0.20(19)
C1 C2 C3 C4 -2.05(19)
C1 C2 C3 C7 178.95(12)
C2 C3 C4 C5 1.58(19)
C7 C3 C4 C5 -179.43(12)
C3 C4 C5 C6 0.74(19)
C2 C1 C6 C5 2.21(19)
C2 C1 C6 S -178.41(9)
C4 C5 C6 C1 -2.67(19)
C4 C5 C6 S 177.96(9)
C1 C6 S O1 -147.67(10)
C5 C6 S O1 31.71(11)
C1 C6 S C8 104.78(10)
C5 C6 S C8 -75.84(11)
O1 S C8 C16 -11.31(11)
C6 S C8 C16 98.09(11)
O1 S C8 C9 165.63(9)
C6 S C8 C9 -84.97(10)
C16 C8 C9 O2 -179.80(12)
S C8 C9 O2 3.29(16)
C16 C8 C9 O3 0.04(17)
S C8 C9 O3 -176.86(8)
O2 C9 O3 C10 177.93(11)
C8 C9 O3 C10 -1.92(16)
C9 O3 C10 C11 -178.36(10)
C9 O3 C10 C15 1.96(17)
O3 C10 C11 C12 179.48(10)
C15 C10 C11 C12 -0.84(18)
C10 C11 C12 C13 0.02(18)
C11 C12 C13 C14 0.67(18)
C11 C12 C13 C17 -179.98(11)
C12 C13 C14 C15 -0.56(18)
C17 C13 C14 C15 -179.91(11)
O3 C10 C15 C14 -179.39(10)
C11 C10 C15 C14 0.95(18)
O3 C10 C15 C16 -0.07(18)
C11 C10 C15 C16 -179.73(11)
C13 C14 C15 C10 -0.23(18)
C13 C14 C15 C16 -179.52(11)
C9 C8 C16 O4 -178.13(11)
S C8 C16 O4 -1.44(17)
C9 C8 C16 C15 1.77(18)
S C8 C16 C15 178.46(8)
C10 C15 C16 O4 178.17(11)
C14 C15 C16 O4 -2.54(17)
C10 C15 C16 C8 -1.74(17)
C14 C15 C16 C8 177.56(11)
